data_4511309
loop_
_publ_author_name
'Roy, Saikat'
'Nangia, Ashwini'

_publ_section_title
;
 Kinetic and Thermodynamic Conformational Polymorphs of Bis(p-tolyl)
 Ketonep-Tosylhydrazone:&#x00A0; The Curtin&#x2212;Hammett Principle in
 Crystallization
;
_journal_issue 10
_journal_name_full 'Crystal Growth &amp; Design'
_journal_page_first 2047
_journal_paper_doi 10.1021/cg070542t
_journal_volume 7
_journal_year 2007
_chemical_formula_moiety 'C22 H22 N2 O2 S'
_chemical_formula_sum 'C22 H22 N2 O2 S'
_chemical_formula_weight 378.48
_chemical_melting_point 432
_chemical_name_systematic
; 
 ? 
;
_space_group_IT_number 15
_symmetry_cell_setting monoclinic
_symmetry_space_group_name_Hall '-C 2yc'
_symmetry_space_group_name_H-M 'C 1 2/c 1'
_atom_sites_solution_hydrogens geom
_atom_sites_solution_primary direct
_atom_sites_solution_secondary difmap
_audit_creation_method SHELXL-97
_cell_angle_alpha 90.00
_cell_angle_beta 100.538(2)
_cell_angle_gamma 90.00
_cell_formula_units_Z 8
_cell_length_a 22.250(3)
_cell_length_b 12.1201(15)
_cell_length_c 15.2891(19)
_cell_measurement_temperature 298(2)
_cell_volume 4053.5(9)
_computing_cell_refinement 'Bruker SMART'
_computing_data_collection 'Bruker SMART'
_computing_data_reduction 'Bruker SAINT'
_computing_molecular_graphics 'Bruker SHELXTL'
_computing_publication_material 'Bruker SHELXTL'
_computing_structure_refinement 'Bruker SHELXTL'
_computing_structure_solution 'Bruker SHELXTL'
_diffrn_ambient_temperature 298(2)
_diffrn_measured_fraction_theta_full 0.996
_diffrn_measured_fraction_theta_max 0.996
_diffrn_measurement_device_type 'CCD area detector'
_diffrn_measurement_method 'phi and omega scans'
_diffrn_radiation_monochromator graphite
_diffrn_radiation_source 'fine-focus sealed tube'
_diffrn_radiation_type MoK\a
_diffrn_radiation_wavelength 0.71073
_diffrn_reflns_av_R_equivalents 0.0393
_diffrn_reflns_av_sigmaI/netI 0.0313
_diffrn_reflns_limit_h_max 27
_diffrn_reflns_limit_h_min -27
_diffrn_reflns_limit_k_max 14
_diffrn_reflns_limit_k_min -14
_diffrn_reflns_limit_l_max 18
_diffrn_reflns_limit_l_min -18
_diffrn_reflns_number 20656
_diffrn_reflns_theta_full 26.08
_diffrn_reflns_theta_max 26.08
_diffrn_reflns_theta_min 1.86
_exptl_absorpt_coefficient_mu 0.178
_exptl_absorpt_correction_T_max 0.972
_exptl_absorpt_correction_T_min 0.955
_exptl_absorpt_correction_type multi-scan
_exptl_absorpt_process_details 'Bruker AXS SADABS program'
_exptl_crystal_colour Colourless
_exptl_crystal_density_diffrn 1.240
_exptl_crystal_density_method 'not measured'
_exptl_crystal_description Block
_exptl_crystal_F_000 1600
_exptl_crystal_size_max 0.26
_exptl_crystal_size_mid 0.24
_exptl_crystal_size_min 0.16
_refine_diff_density_max 0.320
_refine_diff_density_min -0.246
_refine_diff_density_rms 0.044
_refine_ls_extinction_method none
_refine_ls_goodness_of_fit_ref 1.037
_refine_ls_hydrogen_treatment mixed
_refine_ls_matrix_type full
_refine_ls_number_parameters 251
_refine_ls_number_reflns 4005
_refine_ls_number_restraints 0
_refine_ls_restrained_S_all 1.037
_refine_ls_R_factor_all 0.0715
_refine_ls_R_factor_gt 0.0501
_refine_ls_shift/su_max 0.001
_refine_ls_shift/su_mean 0.000
_refine_ls_structure_factor_coef Fsqd
_refine_ls_weighting_details 'calc w=1/[\s^2^(Fo^2^)+(0.0771P)^2^+1.2516P] where P=(Fo^2^+2Fc^2^)/3'
_refine_ls_weighting_scheme calc
_refine_ls_wR_factor_gt 0.1307
_refine_ls_wR_factor_ref 0.1432
_reflns_number_gt 2936
_reflns_number_total 4005
_reflns_threshold_expression >2sigma(I)
_cod_data_source_file DiMe_F1_298K_an663_m.cif
_cod_data_source_block an663_m
_cod_original_sg_symbol_H-M 'C2/c  '
_cod_database_code 4511309

loop_
_symmetry_equiv_pos_as_xyz
'x, y, z'
'-x, y, -z+1/2'
'x+1/2, y+1/2, z'
'-x+1/2, y+1/2, -z+1/2'
'-x, -y, -z'
'x, -y, z-1/2'
'-x+1/2, -y+1/2, -z'
'x+1/2, -y+1/2, z-1/2'

loop_
_atom_site_label
_atom_site_type_symbol
_atom_site_fract_x
_atom_site_fract_y
_atom_site_fract_z
_atom_site_U_iso_or_equiv
_atom_site_adp_type
_atom_site_occupancy
_atom_site_symmetry_multiplicity
_atom_site_calc_flag
_atom_site_refinement_flags
S1 S 0.19036(3) 0.14045(4) 0.06939(3) 0.04619(19) Uani 1 1 d .
N2 N 0.26007(8) 0.15822(15) 0.22265(11) 0.0478(5) Uani 1 1 d .
O1 O 0.20180(7) 0.15527(13) -0.01881(9) 0.0536(4) Uani 1 1 d .
N1 N 0.25640(9) 0.16804(17) 0.13130(12) 0.0496(5) Uani 1 1 d .
C8 C 0.30594(9) 0.20628(17) 0.27146(13) 0.0433(5) Uani 1 1 d .
O2 O 0.16978(8) 0.03668(13) 0.09520(11) 0.0608(4) Uani 1 1 d .
C15 C 0.31274(10) 0.19244(18) 0.36921(13) 0.0447(5) Uani 1 1 d .
C9 C 0.35105(10) 0.27356(18) 0.23344(13) 0.0448(5) Uani 1 1 d .
C5 C 0.13823(9) 0.24141(18) 0.09004(14) 0.0471(5) Uani 1 1 d .
C16 C 0.27283(10) 0.12621(19) 0.40611(14) 0.0518(6) Uani 1 1 d .
H16 H 0.2406 0.0912 0.3691 0.062 Uiso 1 1 calc R
C18 C 0.32760(12) 0.1614(2) 0.55422(15) 0.0575(6) Uani 1 1 d .
C14 C 0.39538(10) 0.2235(2) 0.19493(17) 0.0602(6) Uani 1 1 d .
H9 H 0.3985 0.1470 0.1951 0.072 Uiso 1 1 calc R
C20 C 0.35978(11) 0.2434(2) 0.42675(15) 0.0591(6) Uani 1 1 d .
H20 H 0.3871 0.2885 0.4041 0.071 Uiso 1 1 calc R
C17 C 0.28039(11) 0.1118(2) 0.49668(15) 0.0579(6) Uani 1 1 d .
H17 H 0.2529 0.0675 0.5197 0.069 Uiso 1 1 calc R
C6 C 0.14766(12) 0.3503(2) 0.07064(18) 0.0629(7) Uani 1 1 d .
H6 H 0.1824 0.3707 0.0489 0.075 Uiso 1 1 calc R
C10 C 0.34785(12) 0.38725(19) 0.23326(15) 0.0563(6) Uani 1 1 d .
H10 H 0.3187 0.4225 0.2598 0.068 Uiso 1 1 calc R
C19 C 0.36650(12) 0.2277(2) 0.51759(16) 0.0678(7) Uani 1 1 d .
H19 H 0.3983 0.2631 0.5550 0.081 Uiso 1 1 calc R
C12 C 0.43180(12) 0.3998(3) 0.15480(17) 0.0671(7) Uani 1 1 d .
C4 C 0.08676(11) 0.2117(2) 0.12285(16) 0.0617(7) Uani 1 1 d .
H4 H 0.0803 0.1386 0.1372 0.074 Uiso 1 1 calc R
C11 C 0.38758(13) 0.4487(2) 0.19410(16) 0.0691(7) Uani 1 1 d .
H11 H 0.3845 0.5252 0.1941 0.083 Uiso 1 1 calc R
C3 C 0.04505(12) 0.2920(3) 0.13403(18) 0.0725(8) Uani 1 1 d .
H3 H 0.0101 0.2718 0.1555 0.087 Uiso 1 1 calc R
C22 C 0.33534(16) 0.1435(3) 0.65335(17) 0.0844(9) Uani 1 1 d .
H22A H 0.3161 0.0755 0.6648 0.127 Uiso 1 1 calc R
H22B H 0.3168 0.2035 0.6797 0.127 Uiso 1 1 calc R
H22C H 0.3781 0.1402 0.6787 0.127 Uiso 1 1 calc R
C13 C 0.43526(11) 0.2865(3) 0.15592(18) 0.0708(8) Uani 1 1 d .
H13 H 0.4649 0.2516 0.1301 0.085 Uiso 1 1 calc R
C7 C 0.10580(12) 0.4285(2) 0.08343(19) 0.0704(7) Uani 1 1 d .
H7 H 0.1129 0.5019 0.0709 0.085 Uiso 1 1 calc R
C2 C 0.05327(12) 0.4010(2) 0.11453(16) 0.0659(7) Uani 1 1 d .
C21 C 0.47405(15) 0.4674(3) 0.1094(2) 0.1101(13) Uani 1 1 d .
H21A H 0.5071 0.4219 0.0981 0.165 Uiso 1 1 calc R
H21B H 0.4901 0.5279 0.1471 0.165 Uiso 1 1 calc R
H21C H 0.4518 0.4955 0.0542 0.165 Uiso 1 1 calc R
C1 C 0.00715(15) 0.4885(3) 0.1264(2) 0.0995(11) Uani 1 1 d .
H2A H 0.0269 0.5453 0.1650 0.149 Uiso 1 1 calc R
H2B H -0.0249 0.4560 0.1522 0.149 Uiso 1 1 calc R
H2C H -0.0099 0.5198 0.0696 0.149 Uiso 1 1 calc R
H1 H 0.2741(11) 0.223(2) 0.1141(16) 0.057(7) Uiso 1 1 d .

loop_
_atom_site_aniso_label
_atom_site_aniso_U_11
_atom_site_aniso_U_22
_atom_site_aniso_U_33
_atom_site_aniso_U_23
_atom_site_aniso_U_13
_atom_site_aniso_U_12
S1 0.0532(3) 0.0476(3) 0.0376(3) 0.0023(2) 0.0079(2) -0.0090(2)
N2 0.0506(11) 0.0572(11) 0.0357(10) 0.0061(8) 0.0078(8) -0.0017(9)
O1 0.0635(10) 0.0609(10) 0.0371(8) -0.0003(7) 0.0111(7) -0.0062(8)
N1 0.0536(11) 0.0591(12) 0.0364(10) 0.0061(8) 0.0089(8) -0.0088(10)
C8 0.0448(12) 0.0441(12) 0.0410(11) 0.0036(9) 0.0083(9) 0.0016(9)
O2 0.0731(11) 0.0501(10) 0.0591(10) 0.0049(7) 0.0119(8) -0.0144(8)
C15 0.0482(12) 0.0459(12) 0.0398(11) 0.0029(9) 0.0074(9) -0.0016(10)
C9 0.0464(12) 0.0500(12) 0.0370(11) 0.0044(9) 0.0054(9) -0.0019(10)
C5 0.0458(12) 0.0546(13) 0.0400(11) 0.0011(9) 0.0054(9) -0.0108(10)
C16 0.0538(13) 0.0577(14) 0.0441(12) 0.0012(10) 0.0089(10) -0.0051(11)
C18 0.0700(16) 0.0617(15) 0.0411(12) 0.0040(11) 0.0105(12) 0.0135(12)
C14 0.0524(14) 0.0606(15) 0.0701(16) 0.0109(12) 0.0176(12) 0.0086(12)
C20 0.0586(15) 0.0690(16) 0.0485(13) 0.0046(11) 0.0065(11) -0.0127(12)
C17 0.0652(15) 0.0618(15) 0.0504(14) 0.0107(11) 0.0200(12) 0.0024(12)
C6 0.0549(14) 0.0559(15) 0.0821(18) 0.0036(12) 0.0237(13) -0.0067(12)
C10 0.0706(16) 0.0544(14) 0.0458(13) -0.0062(10) 0.0156(11) -0.0100(12)
C19 0.0709(17) 0.0806(18) 0.0453(14) -0.0061(13) -0.0067(12) -0.0068(14)
C12 0.0548(15) 0.086(2) 0.0571(15) 0.0165(14) 0.0029(12) -0.0237(14)
C4 0.0563(15) 0.0686(16) 0.0626(16) 0.0047(12) 0.0173(12) -0.0149(13)
C11 0.089(2) 0.0575(15) 0.0578(16) 0.0035(12) 0.0060(14) -0.0239(14)
C3 0.0487(14) 0.104(2) 0.0686(17) 0.0003(16) 0.0214(13) -0.0063(15)
C22 0.104(2) 0.107(2) 0.0416(14) 0.0073(14) 0.0124(14) 0.0210(19)
C13 0.0466(14) 0.096(2) 0.0732(18) 0.0148(15) 0.0192(13) 0.0040(14)
C7 0.0671(17) 0.0585(16) 0.087(2) -0.0009(14) 0.0166(14) 0.0005(13)
C2 0.0565(15) 0.086(2) 0.0538(15) -0.0105(13) 0.0064(12) 0.0081(14)
C21 0.090(2) 0.140(3) 0.101(3) 0.033(2) 0.0183(19) -0.050(2)
C1 0.085(2) 0.124(3) 0.091(2) -0.017(2) 0.0200(18) 0.030(2)

loop_
_atom_type_symbol
_atom_type_description
_atom_type_scat_dispersion_real
_atom_type_scat_dispersion_imag
_atom_type_scat_source
C C 0.0033 0.0016 'International Tables Vol C Tables 4.2.6.8 and 6.1.1.4'
H H 0.0000 0.0000 'International Tables Vol C Tables 4.2.6.8 and 6.1.1.4'
N N 0.0061 0.0033 'International Tables Vol C Tables 4.2.6.8 and 6.1.1.4'
O O 0.0106 0.0060 'International Tables Vol C Tables 4.2.6.8 and 6.1.1.4'
S S 0.1246 0.1234 'International Tables Vol C Tables 4.2.6.8 and 6.1.1.4'

loop_
_geom_angle_atom_site_label_1
_geom_angle_atom_site_label_2
_geom_angle_atom_site_label_3
_geom_angle
O2 S1 O1 119.76(10)
O2 S1 N1 108.83(10)
O1 S1 N1 103.01(9)
O2 S1 C5 108.09(10)
O1 S1 C5 108.67(10)
N1 S1 C5 107.93(10)
C8 N2 N1 116.00(17)
N2 N1 S1 116.57(14)
N2 C8 C15 117.15(18)
N2 C8 C9 122.68(18)
C15 C8 C9 120.17(18)
C20 C15 C16 117.7(2)
C20 C15 C8 121.06(19)
C16 C15 C8 121.25(19)
C14 C9 C10 118.6(2)
C14 C9 C8 120.7(2)
C10 C9 C8 120.6(2)
C6 C5 C4 119.8(2)
C6 C5 S1 119.87(17)
C4 C5 S1 120.27(18)
C17 C16 C15 120.8(2)
C19 C18 C17 117.3(2)
C19 C18 C22 121.9(2)
C17 C18 C22 120.8(2)
C9 C14 C13 120.4(2)
C19 C20 C15 120.5(2)
C16 C17 C18 121.7(2)
C7 C6 C5 119.9(2)
C11 C10 C9 120.3(2)
C18 C19 C20 122.0(2)
C13 C12 C11 117.9(2)
C13 C12 C21 120.7(3)
C11 C12 C21 121.5(3)
C3 C4 C5 119.0(2)
C10 C11 C12 121.6(3)
C2 C3 C4 122.2(2)
C12 C13 C14 121.1(2)
C6 C7 C2 121.6(3)
C3 C2 C7 117.5(2)
C3 C2 C1 121.9(3)
C7 C2 C1 120.6(3)

loop_
_geom_bond_atom_site_label_1
_geom_bond_atom_site_label_2
_geom_bond_distance
S1 O2 1.4190(16)
S1 O1 1.4285(15)
S1 N1 1.630(2)
S1 C5 1.754(2)
N2 C8 1.288(3)
N2 N1 1.389(2)
C8 C15 1.484(3)
C8 C9 1.491(3)
C15 C20 1.383(3)
C15 C16 1.391(3)
C9 C14 1.378(3)
C9 C10 1.380(3)
C5 C6 1.378(3)
C5 C4 1.379(3)
C16 C17 1.375(3)
C18 C19 1.373(4)
C18 C17 1.379(3)
C18 C22 1.509(3)
C14 C13 1.385(3)
C20 C19 1.383(3)
C6 C7 1.367(3)
C10 C11 1.374(3)
C12 C13 1.375(4)
C12 C11 1.377(4)
C12 C21 1.509(3)
C4 C3 1.376(4)
C3 C2 1.373(4)
C7 C2 1.381(4)
C2 C1 1.510(4)
